data_2218592
loop_
_publ_author_name
'Baharfar, Robabeh'
'Vahdat, S. Mohammad'
'Baghbanian, S. Meysam'

_publ_section_title
;
 <i>tert</i>-Butyl
 6-benzoyl-5-hydroxy-2-oxo-2<i>H</i>-chromene-4-carboxylate
;
_journal_coeditor_code AT2560
_journal_issue 7
_journal_name_full 'Acta Crystallographica Section E'
_journal_page_first o1203
_journal_paper_doi 10.1107/S1600536808016188
_journal_volume 64
_journal_year 2008
_chemical_formula_iupac 'C21 H18 O6'
_chemical_formula_moiety 'C21 H18 O6'
_chemical_formula_sum 'C21 H18 O6'
_chemical_formula_weight 366.35
_chemical_name_systematic
;
tert-Butyl 6-benzoyl-5-hydroxy-2-oxo-2<i>H</i>-chromene-4-carboxylate
;
_space_group_IT_number 15
_symmetry_cell_setting monoclinic
_symmetry_space_group_name_Hall '-C 2yc'
_symmetry_space_group_name_H-M 'C 1 2/c 1'
_atom_sites_solution_hydrogens geom
_atom_sites_solution_primary direct
_atom_sites_solution_secondary difmap
_audit_creation_method SHELXL-97
_cell_angle_alpha 90.00
_cell_angle_beta 103.118(5)
_cell_angle_gamma 90.00
_cell_formula_units_Z 8
_cell_length_a 22.1263(12)
_cell_length_b 7.3012(4)
_cell_length_c 22.5428(12)
_cell_measurement_reflns_used 547
_cell_measurement_temperature 120(2)
_cell_measurement_theta_max 29
_cell_measurement_theta_min 3
_cell_volume 3546.7(3)
_computing_cell_refinement 'APEX2 (Bruker, 2005)'
_computing_data_collection 'APEX2 (Bruker, 2005)'
_computing_data_reduction 'APEX2 (Bruker, 2005)'
_computing_molecular_graphics 'SHELXTL (Sheldrick, 2008)'
_computing_publication_material 'SHELXTL (Sheldrick, 2008)'
_computing_structure_refinement 'SHELXTL (Sheldrick, 2008)'
_computing_structure_solution 'SHELXTL (Sheldrick, 2008)'
_diffrn_ambient_temperature 120(2)
_diffrn_measured_fraction_theta_full 0.998
_diffrn_measured_fraction_theta_max 0.998
_diffrn_measurement_device_type 'Bruker SMART APEXII CCD area-detector'
_diffrn_measurement_method '\f and \w'
_diffrn_radiation_monochromator graphite
_diffrn_radiation_source 'fine-focus sealed tube'
_diffrn_radiation_type MoK\a
_diffrn_radiation_wavelength 0.71073
_diffrn_reflns_av_R_equivalents 0.0335
_diffrn_reflns_av_sigmaI/netI 0.0397
_diffrn_reflns_limit_h_max 30
_diffrn_reflns_limit_h_min -29
_diffrn_reflns_limit_k_max 9
_diffrn_reflns_limit_k_min -9
_diffrn_reflns_limit_l_max 30
_diffrn_reflns_limit_l_min -30
_diffrn_reflns_number 18827
_diffrn_reflns_theta_full 28.99
_diffrn_reflns_theta_max 28.99
_diffrn_reflns_theta_min 1.86
_exptl_absorpt_coefficient_mu 0.101
_exptl_absorpt_correction_T_max 0.981
_exptl_absorpt_correction_T_min 0.972
_exptl_absorpt_correction_type multi-scan
_exptl_absorpt_process_details '(APEX2; Bruker, 2005)'
_exptl_crystal_colour yellow
_exptl_crystal_density_diffrn 1.372
_exptl_crystal_density_method 'not measured'
_exptl_crystal_description prism
_exptl_crystal_F_000 1536
_exptl_crystal_size_max 0.25
_exptl_crystal_size_mid 0.20
_exptl_crystal_size_min 0.20
_refine_diff_density_max 0.391
_refine_diff_density_min -0.243
_refine_ls_extinction_method none
_refine_ls_goodness_of_fit_ref 1.000
_refine_ls_hydrogen_treatment constr
_refine_ls_matrix_type full
_refine_ls_number_parameters 247
_refine_ls_number_reflns 4686
_refine_ls_number_restraints 0
_refine_ls_restrained_S_all 1.000
_refine_ls_R_factor_all 0.0745
_refine_ls_R_factor_gt 0.0508
_refine_ls_shift/su_max 0.000
_refine_ls_shift/su_mean 0.000
_refine_ls_structure_factor_coef Fsqd
_refine_ls_weighting_details 'calc w=1/[\s^2^(Fo^2^)+(0.067P)^2^+0.9P] where P=(Fo^2^+2Fc^2^)/3'
_refine_ls_weighting_scheme calc
_refine_ls_wR_factor_gt 0.1205
_refine_ls_wR_factor_ref 0.1316
_reflns_number_gt 3022
_reflns_number_total 4686
_reflns_threshold_expression I>2\s(I)
_cod_data_source_file at2560.cif
_cod_data_source_block I
_cod_original_sg_symbol_H-M 'C 2/c'
_cod_database_code 2218592
_cod_database_fobs_code 2218592

loop_
_symmetry_equiv_pos_as_xyz
'x, y, z'
'-x, y, -z+1/2'
'x+1/2, y+1/2, z'
'-x+1/2, y+1/2, -z+1/2'
'-x, -y, -z'
'x, -y, z-1/2'
'-x+1/2, -y+1/2, -z'
'x+1/2, -y+1/2, z-1/2'

loop_
_atom_site_type_symbol
_atom_site_label
_atom_site_fract_x
_atom_site_fract_y
_atom_site_fract_z
_atom_site_U_iso_or_equiv
_atom_site_adp_type
_atom_site_calc_flag
_atom_site_refinement_flags
_atom_site_occupancy
O O1 0.27083(5) 0.49509(14) -0.00338(4) 0.0249(2) Uani d . 1
O O2 0.31516(5) 0.40901(17) -0.07737(5) 0.0333(3) Uani d . 1
O O3 0.37885(4) 0.81605(14) 0.17284(5) 0.0250(2) Uani d . 1
H H3O 0.3736 0.8608 0.2104 0.030 Uiso d R 1
O O4 0.47858(5) 0.59637(15) 0.13012(5) 0.0293(3) Uani d . 1
O O5 0.45958(5) 0.87074(14) 0.08203(5) 0.0245(2) Uani d . 1
O O6 0.32210(5) 0.86656(15) 0.25741(5) 0.0269(3) Uani d . 1
C C1 0.32191(7) 0.4839(2) -0.02871(7) 0.0261(3) Uani d . 1
C C2 0.37934(7) 0.5618(2) 0.00649(7) 0.0263(3) Uani d . 1
H H2A 0.4157 0.5540 -0.0091 0.032 Uiso calc R 1
C C3 0.38259(7) 0.6445(2) 0.06039(7) 0.0222(3) Uani d . 1
C C4 0.32758(6) 0.66005(19) 0.08451(6) 0.0203(3) Uani d . 1
C C5 0.32623(6) 0.74176(19) 0.14099(6) 0.0202(3) Uani d . 1
C C6 0.27130(7) 0.74050(19) 0.16279(6) 0.0200(3) Uani d . 1
C C7 0.21878(7) 0.6537(2) 0.12773(7) 0.0230(3) Uani d . 1
H H7A 0.1820 0.6489 0.1428 0.028 Uiso calc R 1
C C8 0.21862(7) 0.5753(2) 0.07237(7) 0.0230(3) Uani d . 1
H H8A 0.1822 0.5194 0.0489 0.028 Uiso calc R 1
C C9 0.27314(7) 0.57971(19) 0.05135(6) 0.0212(3) Uani d . 1
C C10 0.44592(7) 0.7019(2) 0.09627(6) 0.0225(3) Uani d . 1
C C11 0.52015(7) 0.9548(2) 0.11350(7) 0.0266(3) Uani d . 1
C C12 0.51638(9) 1.1439(2) 0.08531(8) 0.0396(4) Uani d . 1
H H12A 0.5134 1.1328 0.0414 0.059 Uiso calc R 1
H H12B 0.5537 1.2136 0.1039 0.059 Uiso calc R 1
H H12C 0.4796 1.2075 0.0923 0.059 Uiso calc R 1
C C13 0.52297(8) 0.9669(2) 0.18124(7) 0.0300(4) Uani d . 1
H H13A 0.5250 0.8432 0.1985 0.045 Uiso calc R 1
H H13B 0.4858 1.0292 0.1877 0.045 Uiso calc R 1
H H13C 0.5600 1.0360 0.2013 0.045 Uiso calc R 1
C C14 0.57332(7) 0.8450(3) 0.09914(8) 0.0337(4) Uani d . 1
H H14A 0.5722 0.7199 0.1146 0.051 Uiso calc R 1
H H14B 0.6128 0.9028 0.1186 0.051 Uiso calc R 1
H H14C 0.5692 0.8415 0.0549 0.051 Uiso calc R 1
C C15 0.27236(7) 0.81611(19) 0.22348(7) 0.0215(3) Uani d . 1
C C16 0.21450(7) 0.82855(19) 0.24640(6) 0.0218(3) Uani d . 1
C C17 0.15998(7) 0.9054(2) 0.21202(7) 0.0241(3) Uani d . 1
H H17A 0.1586 0.9490 0.1720 0.029 Uiso calc R 1
C C18 0.10785(7) 0.9184(2) 0.23601(7) 0.0287(4) Uani d . 1
H H18A 0.0711 0.9734 0.2129 0.034 Uiso calc R 1
C C19 0.10947(8) 0.8505(2) 0.29417(8) 0.0307(4) Uani d . 1
H H19A 0.0734 0.8566 0.3103 0.037 Uiso calc R 1
C C20 0.16345(8) 0.7745(2) 0.32831(7) 0.0304(4) Uani d . 1
H H20A 0.1642 0.7276 0.3678 0.036 Uiso calc R 1
C C21 0.21615(7) 0.7663(2) 0.30550(7) 0.0258(3) Uani d . 1
H H21A 0.2536 0.7184 0.3299 0.031 Uiso calc R 1

loop_
_atom_site_aniso_label
_atom_site_aniso_U_11
_atom_site_aniso_U_22
_atom_site_aniso_U_33
_atom_site_aniso_U_12
_atom_site_aniso_U_13
_atom_site_aniso_U_23
O1 0.0239(6) 0.0288(6) 0.0212(5) -0.0018(4) 0.0034(4) -0.0046(4)
O2 0.0328(6) 0.0417(7) 0.0253(6) -0.0022(5) 0.0067(5) -0.0105(5)
O3 0.0198(5) 0.0303(6) 0.0236(5) -0.0039(4) 0.0024(4) -0.0052(4)
O4 0.0232(6) 0.0287(6) 0.0339(6) 0.0006(5) 0.0018(5) 0.0046(5)
O5 0.0233(5) 0.0248(5) 0.0244(5) -0.0030(4) 0.0033(4) 0.0003(4)
O6 0.0237(6) 0.0297(6) 0.0251(6) -0.0004(5) 0.0007(4) -0.0031(5)
C1 0.0261(8) 0.0265(8) 0.0253(8) 0.0011(6) 0.0048(6) 0.0002(6)
C2 0.0225(8) 0.0318(8) 0.0242(8) 0.0006(6) 0.0048(6) -0.0014(6)
C3 0.0214(7) 0.0207(7) 0.0236(7) -0.0003(6) 0.0030(6) 0.0032(6)
C4 0.0196(7) 0.0204(7) 0.0203(7) -0.0003(6) 0.0036(6) 0.0007(6)
C5 0.0198(7) 0.0169(7) 0.0226(7) -0.0001(5) 0.0018(6) 0.0008(5)
C6 0.0203(7) 0.0180(7) 0.0213(7) 0.0004(5) 0.0040(6) 0.0004(5)
C7 0.0193(7) 0.0244(8) 0.0256(8) 0.0005(6) 0.0057(6) 0.0003(6)
C8 0.0198(7) 0.0247(8) 0.0229(7) -0.0042(6) 0.0014(6) -0.0034(6)
C9 0.0240(8) 0.0196(7) 0.0192(7) 0.0012(6) 0.0034(6) -0.0004(5)
C10 0.0221(7) 0.0266(8) 0.0202(7) -0.0008(6) 0.0079(6) -0.0011(6)
C11 0.0239(8) 0.0295(8) 0.0251(8) -0.0072(6) 0.0031(6) -0.0032(6)
C12 0.0504(11) 0.0321(9) 0.0331(9) -0.0124(8) 0.0027(8) 0.0023(7)
C13 0.0311(9) 0.0340(9) 0.0242(8) -0.0032(7) 0.0051(7) -0.0042(7)
C14 0.0233(8) 0.0466(10) 0.0323(9) -0.0071(7) 0.0086(7) -0.0067(8)
C15 0.0233(7) 0.0170(7) 0.0230(7) 0.0013(6) 0.0029(6) 0.0013(6)
C16 0.0247(8) 0.0182(7) 0.0224(7) -0.0002(6) 0.0051(6) -0.0024(6)
C17 0.0257(8) 0.0235(8) 0.0227(7) 0.0003(6) 0.0046(6) -0.0026(6)
C18 0.0245(8) 0.0267(8) 0.0338(9) 0.0009(6) 0.0045(7) -0.0075(7)
C19 0.0322(9) 0.0272(8) 0.0373(9) -0.0055(7) 0.0174(7) -0.0096(7)
C20 0.0456(10) 0.0243(8) 0.0244(8) -0.0047(7) 0.0143(7) -0.0029(6)
C21 0.0321(8) 0.0209(7) 0.0232(7) 0.0003(6) 0.0036(6) -0.0019(6)

loop_
_atom_type_symbol
_atom_type_description
_atom_type_scat_dispersion_real
_atom_type_scat_dispersion_imag
_atom_type_scat_source
C C 0.0033 0.0016 'International Tables Vol C Tables 4.2.6.8 and 6.1.1.4'
H H 0.0000 0.0000 'International Tables Vol C Tables 4.2.6.8 and 6.1.1.4'
O O 0.0106 0.0060 'International Tables Vol C Tables 4.2.6.8 and 6.1.1.4'

loop_
_geom_angle_atom_site_label_1
_geom_angle_atom_site_label_2
_geom_angle_atom_site_label_3
_geom_angle
C9 O1 C1 122.18(11)
C5 O3 H3O 110.8
C10 O5 C11 119.65(11)
O2 C1 O1 117.38(14)
O2 C1 C2 125.99(15)
O1 C1 C2 116.63(13)
C3 C2 C1 122.02(14)
C3 C2 H2A 119.0
C1 C2 H2A 119.0
C2 C3 C4 119.89(13)
C2 C3 C10 117.50(13)
C4 C3 C10 122.35(12)
C9 C4 C5 117.94(13)
C9 C4 C3 117.63(13)
C5 C4 C3 124.33(13)
O3 C5 C6 122.00(13)
O3 C5 C4 117.50(13)
C6 C5 C4 120.49(13)
C7 C6 C5 118.47(13)
C7 C6 C15 122.08(13)
C5 C6 C15 119.25(13)
C8 C7 C6 122.19(14)
C8 C7 H7A 118.9
C6 C7 H7A 118.9
C7 C8 C9 118.44(13)
C7 C8 H8A 120.8
C9 C8 H8A 120.8
O1 C9 C8 115.97(13)
O1 C9 C4 121.56(13)
C8 C9 C4 122.44(13)
O4 C10 O5 127.73(14)
O4 C10 C3 120.85(13)
O5 C10 C3 111.30(12)
O5 C11 C12 102.51(12)
O5 C11 C13 109.18(12)
C12 C11 C13 110.81(13)
O5 C11 C14 109.65(12)
C12 C11 C14 111.31(14)
C13 C11 C14 112.87(13)
C11 C12 H12A 109.5
C11 C12 H12B 109.5
H12A C12 H12B 109.5
C11 C12 H12C 109.5
H12A C12 H12C 109.5
H12B C12 H12C 109.5
C11 C13 H13A 109.5
C11 C13 H13B 109.5
H13A C13 H13B 109.5
C11 C13 H13C 109.5
H13A C13 H13C 109.5
H13B C13 H13C 109.5
C11 C14 H14A 109.5
C11 C14 H14B 109.5
H14A C14 H14B 109.5
C11 C14 H14C 109.5
H14A C14 H14C 109.5
H14B C14 H14C 109.5
O6 C15 C6 120.52(13)
O6 C15 C16 118.61(13)
C6 C15 C16 120.84(13)
C17 C16 C21 119.46(14)
C17 C16 C15 122.35(13)
C21 C16 C15 118.15(13)
C18 C17 C16 120.18(14)
C18 C17 H17A 119.9
C16 C17 H17A 119.9
C17 C18 C19 119.81(15)
C17 C18 H18A 120.1
C19 C18 H18A 120.1
C20 C19 C18 120.06(15)
C20 C19 H19A 120.0
C18 C19 H19A 120.0
C21 C20 C19 120.49(14)
C21 C20 H20A 119.8
C19 C20 H20A 119.8
C20 C21 C16 119.93(15)
C20 C21 H21A 120.0
C16 C21 H21A 120.0

loop_
_geom_bond_atom_site_label_1
_geom_bond_atom_site_label_2
_geom_bond_distance
O1 C9 1.3703(17)
O1 C1 1.3792(18)
O2 C1 1.2043(18)
O3 C5 1.3363(17)
O3 H3O 0.9388
O4 C10 1.2032(17)
O5 C10 1.3259(18)
O5 C11 1.4980(17)
O6 C15 1.2451(17)
C1 C2 1.453(2)
C2 C3 1.344(2)
C2 H2A 0.9500
C3 C4 1.446(2)
C3 C10 1.510(2)
C4 C9 1.395(2)
C4 C5 1.412(2)
C5 C6 1.411(2)
C6 C7 1.400(2)
C6 C15 1.471(2)
C7 C8 1.372(2)
C7 H7A 0.9500
C8 C9 1.393(2)
C8 H8A 0.9500
C11 C12 1.514(2)
C11 C13 1.517(2)
C11 C14 1.518(2)
C12 H12A 0.9800
C12 H12B 0.9800
C12 H12C 0.9800
C13 H13A 0.9800
C13 H13B 0.9800
C13 H13C 0.9800
C14 H14A 0.9800
C14 H14B 0.9800
C14 H14C 0.9800
C15 C16 1.488(2)
C16 C17 1.395(2)
C16 C21 1.400(2)
C17 C18 1.384(2)
C17 H17A 0.9500
C18 C19 1.395(2)
C18 H18A 0.9500
C19 C20 1.382(2)
C19 H19A 0.9500
C20 C21 1.378(2)
C20 H20A 0.9500
C21 H21A 0.9500

loop_
_geom_hbond_atom_site_label_D
_geom_hbond_atom_site_label_H
_geom_hbond_atom_site_label_A
_geom_hbond_distance_DH
_geom_hbond_distance_HA
_geom_hbond_distance_DA
_geom_hbond_angle_DHA
_geom_hbond_publ_flag
O3 H3O O6 0.94 1.72 2.5365(15) 143 yes

loop_
_geom_torsion_atom_site_label_1
_geom_torsion_atom_site_label_2
_geom_torsion_atom_site_label_3
_geom_torsion_atom_site_label_4
_geom_torsion
C9 O1 C1 O2 -179.04(13)
C9 O1 C1 C2 1.8(2)
O2 C1 C2 C3 179.48(16)
O1 C1 C2 C3 -1.5(2)
C1 C2 C3 C4 -0.8(2)
C1 C2 C3 C10 173.41(14)
C2 C3 C4 C9 2.8(2)
C10 C3 C4 C9 -171.14(13)
C2 C3 C4 C5 179.01(14)
C10 C3 C4 C5 5.0(2)
C9 C4 C5 O3 179.06(13)
C3 C4 C5 O3 2.9(2)
C9 C4 C5 C6 0.3(2)
C3 C4 C5 C6 -175.90(13)
O3 C5 C6 C7 -177.56(13)
C4 C5 C6 C7 1.2(2)
O3 C5 C6 C15 -2.6(2)
C4 C5 C6 C15 176.11(13)
C5 C6 C7 C8 -2.0(2)
C15 C6 C7 C8 -176.82(14)
C6 C7 C8 C9 1.4(2)
C1 O1 C9 C8 -177.93(13)
C1 O1 C9 C4 0.2(2)
C7 C8 C9 O1 178.28(13)
C7 C8 C9 C4 0.2(2)
C5 C4 C9 O1 -178.97(13)
C3 C4 C9 O1 -2.5(2)
C5 C4 C9 C8 -1.0(2)
C3 C4 C9 C8 175.46(13)
C11 O5 C10 O4 -5.1(2)
C11 O5 C10 C3 178.97(11)
C2 C3 C10 O4 -86.24(18)
C4 C3 C10 O4 87.86(18)
C2 C3 C10 O5 89.97(16)
C4 C3 C10 O5 -95.93(16)
C10 O5 C11 C12 -178.97(13)
C10 O5 C11 C13 -61.43(17)
C10 O5 C11 C14 62.70(17)
C7 C6 C15 O6 168.75(14)
C5 C6 C15 O6 -6.0(2)
C7 C6 C15 C16 -9.3(2)
C5 C6 C15 C16 175.93(13)
O6 C15 C16 C17 132.22(15)
C6 C15 C16 C17 -49.7(2)
O6 C15 C16 C21 -45.45(19)
C6 C15 C16 C21 132.65(15)
C21 C16 C17 C18 -0.6(2)
C15 C16 C17 C18 -178.23(13)
C16 C17 C18 C19 -1.5(2)
C17 C18 C19 C20 1.5(2)
C18 C19 C20 C21 0.5(2)
C19 C20 C21 C16 -2.6(2)
C17 C16 C21 C20 2.6(2)
C15 C16 C21 C20 -179.65(13)

loop_
_cod_related_entry_id
_cod_related_entry_database
_cod_related_entry_code
1 ChemSpider 24740171
